data_1554134
loop_
_publ_author_name
'Sanada, Ryo'
'Yoo, Dongho'
'Sato, Ryonosuke'
'Iijima, Kodai'
'Kawamoto, Tadashi'
'Mori, Takehiko'

_publ_section_title
;
 Ambipolar Transistor Properties of Charge-Transfer Complexes Containing
 Perylene and Dicyanoquinonediimines
;
_journal_issue 19
_journal_name_full 'The Journal of Physical Chemistry C'
_journal_page_first 12088
_journal_paper_doi 10.1021/acs.jpcc.9b01453
_journal_volume 123
_journal_year 2019
_chemical_formula_moiety 'C20 H12, C8 H2 Cl2 N4'
_chemical_formula_sum 'C28 H14 Cl2 N4'
_chemical_formula_weight 477.35
_space_group_IT_number 2
_space_group_name_Hall '-P 1'
_space_group_name_H-M_alt 'P -1'
_symmetry_cell_setting triclinic
_symmetry_Int_Tables_number 2
_symmetry_space_group_name_Hall '-P 1'
_symmetry_space_group_name_H-M 'P -1'
_atom_sites_solution_hydrogens geom
_atom_sites_solution_primary direct
_atom_sites_solution_secondary difmap
_cell_angle_alpha 67.9300(8)
_cell_angle_beta 77.0956(8)
_cell_angle_gamma 87.4287(9)
_cell_formula_units_Z 1
_cell_length_a 7.33915(13)
_cell_length_b 8.13493(15)
_cell_length_c 9.97271(18)
_cell_measurement_reflns_used 6039
_cell_measurement_temperature 274
_cell_measurement_theta_max 68.22
_cell_measurement_theta_min 4.91
_cell_volume 537.339(17)
_computing_cell_refinement 'RAPID AUTO'
_computing_data_collection 'RAPID AUTO (Rigaku, ????)'
_computing_data_reduction 'RAPID AUTO'
_computing_molecular_graphics 'CrystalStructure 4.0'
_computing_publication_material 'CrystalStructure 4.0 (Rigaku, 2010)'
_computing_structure_refinement 'SHELXL97 (Sheldrick, 2008)'
_computing_structure_solution 'Il Milione (Burla, et al., 2007)'
_diffrn_ambient_temperature 274
_diffrn_detector_area_resol_mean 10.000
_diffrn_measured_fraction_theta_full 0.982
_diffrn_measured_fraction_theta_max 0.982
_diffrn_measurement_device_type 'Rigaku R-AXIS RAPID'
_diffrn_measurement_method \w
_diffrn_radiation_type 'Cu K\a'
_diffrn_radiation_wavelength 1.54187
_diffrn_reflns_av_R_equivalents 0.0427
_diffrn_reflns_limit_h_max 8
_diffrn_reflns_limit_h_min -8
_diffrn_reflns_limit_k_max 9
_diffrn_reflns_limit_k_min -9
_diffrn_reflns_limit_l_max 12
_diffrn_reflns_limit_l_min -12
_diffrn_reflns_number 6348
_diffrn_reflns_theta_full 68.22
_diffrn_reflns_theta_max 68.22
_diffrn_standards_number 0
_exptl_absorpt_coefficient_mu 2.922
_exptl_absorpt_correction_T_max 0.864
_exptl_absorpt_correction_T_min 0.751
_exptl_absorpt_correction_type multi-scan
_exptl_absorpt_process_details 'ABSCOR (Rigaku, 1995)'
_exptl_crystal_colour black
_exptl_crystal_density_diffrn 1.475
_exptl_crystal_density_method 'not measured'
_exptl_crystal_description needle
_exptl_crystal_F_000 244.00
_exptl_crystal_size_max 0.440
_exptl_crystal_size_mid 0.050
_exptl_crystal_size_min 0.050
_refine_diff_density_max 0.310
_refine_diff_density_min -0.230
_refine_ls_extinction_method none
_refine_ls_goodness_of_fit_ref 1.136
_refine_ls_hydrogen_treatment constr
_refine_ls_number_parameters 154
_refine_ls_number_reflns 1931
_refine_ls_number_restraints 0
_refine_ls_R_factor_gt 0.0381
_refine_ls_shift/su_max 0.000
_refine_ls_structure_factor_coef Fsqd
_refine_ls_weighting_details 'w = 1/[\s^2^(Fo^2^)+(0.0592P)^2^+0.0880P] where P=(Fo^2^+2Fc^2^)/3'
_refine_ls_weighting_scheme calc
_refine_ls_wR_factor_ref 0.1037
_reflns_number_gt 1744
_reflns_number_total 1931
_reflns_threshold_expression F^2^>2.0\s(F^2^)
_cod_data_source_file jp9b01453_si_002.cif
_cod_data_source_block 20180115
_cod_original_cell_volume 537.339(18)
_cod_database_code 1554134

loop_
_symmetry_equiv_pos_site_id
_symmetry_equiv_pos_as_xyz
1 +X,+Y,+Z
2 -X,-Y,-Z

loop_
_atom_site_label
_atom_site_type_symbol
_atom_site_fract_x
_atom_site_fract_y
_atom_site_fract_z
_atom_site_U_iso_or_equiv
_atom_site_adp_type
_atom_site_occupancy
_atom_site_symmetry_multiplicity
_atom_site_calc_flag
_atom_site_refinement_flags
Cl1 Cl 0.71603(6) 0.76485(5) 0.19084(4) 0.04705(18) Uani 1.0 2 d .
N1 N 0.55798(19) 0.41418(18) 0.25421(15) 0.0410(4) Uani 1.0 2 d .
N2 N 0.4593(3) 0.1219(3) 0.2626(2) 0.0626(5) Uani 1.0 2 d .
C1 C 0.2629(3) 0.7410(3) 0.10795(19) 0.0533(5) Uani 1.0 2 d .
C2 C 0.2062(3) 0.5897(3) 0.09742(18) 0.0520(5) Uani 1.0 2 d .
C3 C 0.0961(3) 0.4560(3) 0.22163(17) 0.0421(4) Uani 1.0 2 d .
C4 C 0.0325(3) 0.3005(3) 0.2112(2) 0.0495(5) Uani 1.0 2 d .
C5 C -0.0747(3) 0.1734(3) 0.3319(3) 0.0497(5) Uani 1.0 2 d .
C6 C -0.1237(3) 0.1936(3) 0.4687(2) 0.0439(4) Uani 1.0 2 d .
C7 C -0.0635(2) 0.3423(2) 0.48628(17) 0.0356(4) Uani 1.0 2 d .
C8 C 0.0480(2) 0.4779(2) 0.36078(16) 0.0351(4) Uani 1.0 2 d .
C9 C 0.1118(2) 0.6359(2) 0.37024(16) 0.0364(4) Uani 1.0 2 d .
C10 C 0.2157(3) 0.7641(3) 0.24364(19) 0.0460(4) Uani 1.0 2 d .
C11 C 0.5691(3) 0.6686(2) 0.48025(17) 0.0375(4) Uani 1.0 2 d .
C12 C 0.5966(2) 0.6230(2) 0.36150(16) 0.0354(4) Uani 1.0 2 d .
C13 C 0.5277(2) 0.4504(2) 0.37405(17) 0.0353(4) Uani 1.0 2 d .
C14 C 0.5000(3) 0.2545(3) 0.26568(18) 0.0452(4) Uani 1.0 2 d .
H1 H 0.3332 0.8292 0.0246 0.0639 Uiso 1.0 2 calc R
H2 H 0.2406 0.5746 0.0073 0.0624 Uiso 1.0 2 calc R
H4 H 0.0643 0.2850 0.1212 0.0594 Uiso 1.0 2 calc R
H5 H -0.1159 0.0721 0.3234 0.0597 Uiso 1.0 2 calc R
H6 H -0.1980 0.1056 0.5495 0.0526 Uiso 1.0 2 calc R
H10 H 0.2551 0.8682 0.2488 0.0552 Uiso 1.0 2 calc R
H11 H 0.6134 0.7795 0.4687 0.0449 Uiso 1.0 2 calc R

loop_
_atom_site_aniso_label
_atom_site_aniso_U_11
_atom_site_aniso_U_22
_atom_site_aniso_U_33
_atom_site_aniso_U_12
_atom_site_aniso_U_13
_atom_site_aniso_U_23
Cl1 0.0489(3) 0.0448(3) 0.0351(3) -0.00225(18) 0.00274(17) -0.00759(18)
N1 0.0443(8) 0.0432(8) 0.0369(7) 0.0034(6) -0.0054(6) -0.0191(6)
N2 0.0647(11) 0.0604(10) 0.0680(11) -0.0085(8) 0.0012(9) -0.0376(9)
C1 0.0489(11) 0.0655(12) 0.0315(9) -0.0016(9) -0.0025(8) -0.0059(8)
C2 0.0488(10) 0.0761(13) 0.0288(8) 0.0083(9) -0.0060(7) -0.0192(8)
C3 0.0374(9) 0.0580(10) 0.0339(9) 0.0118(8) -0.0112(7) -0.0197(8)
C4 0.0479(10) 0.0679(12) 0.0463(10) 0.0162(9) -0.0163(8) -0.0349(9)
C5 0.0485(10) 0.0532(10) 0.0610(11) 0.0106(8) -0.0193(9) -0.0335(9)
C6 0.0410(9) 0.0426(9) 0.0485(10) 0.0057(7) -0.0109(7) -0.0175(8)
C7 0.0323(8) 0.0399(8) 0.0349(8) 0.0081(6) -0.0104(6) -0.0135(7)
C8 0.0311(8) 0.0437(9) 0.0307(8) 0.0084(7) -0.0094(6) -0.0134(7)
C9 0.0324(8) 0.0428(9) 0.0313(8) 0.0067(7) -0.0089(6) -0.0106(7)
C10 0.0449(10) 0.0495(10) 0.0371(9) -0.0009(8) -0.0074(7) -0.0095(7)
C11 0.0392(9) 0.0337(8) 0.0379(8) 0.0008(6) -0.0052(7) -0.0135(7)
C12 0.0342(8) 0.0347(8) 0.0326(8) 0.0036(6) -0.0040(6) -0.0094(6)
C13 0.0336(8) 0.0382(8) 0.0339(8) 0.0059(6) -0.0059(6) -0.0145(7)
C14 0.0446(10) 0.0518(10) 0.0395(9) 0.0008(8) -0.0010(7) -0.0220(8)

loop_
_atom_type_symbol
_atom_type_description
_atom_type_scat_dispersion_real
_atom_type_scat_dispersion_imag
_atom_type_scat_source
C C 0.0181 0.0091
;
International Tables for Crystallography
(1992, Vol. C, Tables 4.2.6.8 and 6.1.1.4)
;
H H 0.0000 0.0000
;
International Tables for Crystallography
(1992, Vol. C, Table 6.1.1.4)
;
N N 0.0311 0.0180
;
International Tables for Crystallography
(1992, Vol. C, Tables 4.2.6.8 and 6.1.1.4)
;
Cl Cl 0.3639 0.7018
;
International Tables for Crystallography
(1992, Vol. C, Tables 4.2.6.8 and 6.1.1.4)
;

loop_
_geom_angle_atom_site_label_1
_geom_angle_atom_site_label_2
_geom_angle_atom_site_label_3
_geom_angle
_geom_angle_publ_flag
_geom_angle_site_symmetry_1
_geom_angle_site_symmetry_3
C13 N1 C14 118.45(13) yes . .
C2 C1 C10 120.32(15) yes . .
C1 C2 C3 120.74(19) yes . .
C2 C3 C4 121.28(18) yes . .
C2 C3 C8 119.36(19) yes . .
C4 C3 C8 119.36(13) yes . .
C3 C4 C5 120.5(2) yes . .
C4 C5 C6 120.7(2) yes . .
C5 C6 C7 121.40(14) yes . .
C6 C7 C8 118.79(17) yes . .
C6 C7 C9 121.97(13) yes . 2_566
C8 C7 C9 119.24(16) yes . 2_566
C3 C8 C7 119.21(17) yes . .
C3 C8 C9 119.04(13) yes . .
C7 C8 C9 121.76(16) yes . .
C7 C9 C8 119.00(12) yes 2_566 .
C7 C9 C10 122.11(17) yes 2_566 .
C8 C9 C10 118.88(17) yes . .
C1 C10 C9 121.63(19) yes . .
C12 C11 C13 121.70(16) yes . 2_666
Cl1 C12 C11 120.70(13) yes . .
Cl1 C12 C13 118.23(13) yes . .
C11 C12 C13 121.06(13) yes . .
N1 C13 C11 124.62(16) yes . 2_666
N1 C13 C12 118.15(12) yes . .
C11 C13 C12 117.23(16) yes 2_666 .
N1 C14 N2 173.85(18) yes . .

loop_
_geom_bond_atom_site_label_1
_geom_bond_atom_site_label_2
_geom_bond_distance
_geom_bond_publ_flag
_geom_bond_site_symmetry_2
Cl1 C12 1.7163(13) yes .
N1 C13 1.306(3) yes .
N1 C14 1.340(3) yes .
N2 C14 1.146(3) yes .
C1 C2 1.364(4) yes .
C1 C10 1.401(3) yes .
C2 C3 1.411(2) yes .
C3 C4 1.415(3) yes .
C3 C8 1.430(3) yes .
C4 C5 1.361(3) yes .
C5 C6 1.401(4) yes .
C6 C7 1.389(3) yes .
C7 C8 1.4279(18) yes .
C7 C9 1.471(3) yes 2_566
C8 C9 1.430(3) yes .
C9 C10 1.3839(19) yes .
C11 C12 1.341(3) yes .
C11 C13 1.4480(19) yes 2_666
C12 C13 1.465(3) yes .
